data_7023399
loop_
_publ_author_name
'Varnado, Jr, C Daniel'
'Rosen, Evelyn L.'
'Collins, Mary S.'
'Lynch, Vincent M.'
'Bielawski, Christopher W.'

_publ_section_title
;
 Synthesis and study of olefin metathesis catalysts supported by
 redox-switchable diaminocarbene[3]ferrocenophanes.
;
_journal_issue 36
_journal_name_full 'Dalton transactions (Cambridge, England : 2003)'
_journal_page_first 13251
_journal_page_last 13264
_journal_paper_doi 10.1039/c3dt51278a
_journal_volume 42
_journal_year 2013
_chemical_formula_moiety 'C15 H10, C13 H14 N2 Fe, C18 H15 P, Ru, 2 Cl, C6 H6'
_chemical_formula_sum 'C52 H45 Cl2 Fe N2 P Ru'
_chemical_formula_weight 956.69
_chemical_name_systematic
;
 ?
;
_space_group_IT_number 14
_symmetry_cell_setting monoclinic
_symmetry_space_group_name_Hall '-P 2yn'
_symmetry_space_group_name_H-M 'P 1 21/n 1'
_atom_sites_solution_hydrogens geom
_atom_sites_solution_primary direct
_atom_sites_solution_secondary difmap
_audit_creation_method SHELXL-97
_cell_angle_alpha 90.00
_cell_angle_beta 108.242(2)
_cell_angle_gamma 90.00
_cell_formula_units_Z 4
_cell_length_a 16.7743(11)
_cell_length_b 15.8294(9)
_cell_length_c 17.3028(12)
_cell_measurement_reflns_used 9087
_cell_measurement_temperature 153(2)
_cell_measurement_theta_max 27.5
_cell_measurement_theta_min 1.0
_cell_volume 4363.5(5)
_computing_cell_refinement 'Collect software, Nonius B.V. 1998'
_computing_data_collection 'Collect software, Nonius B.V. 1998'
_computing_data_reduction
;
DENZO and Scalepack (Otwinoski and Minor, 1997)
;
_computing_molecular_graphics 'XP SHELXTL/PC, Siemens Analytical'
_computing_publication_material 'XL SHELXTL/PC, Siemens Analytical'
_computing_structure_refinement 'XL SHELXTL/PC, Siemens Analytical'
_computing_structure_solution
;

SIR97 - Altomare A., Burla M.C., Camalli M., Cascarano G.L., Giacovazzo C., 
Guagliardi A., Moliterni A.G.G., Polidori G.,Spagna R.
;
_diffrn_ambient_temperature 153(2)
_diffrn_measured_fraction_theta_full 0.996
_diffrn_measured_fraction_theta_max 0.996
_diffrn_measurement_device_type 'Nonius Kappa CCD'
_diffrn_measurement_method \w-scans
_diffrn_radiation_monochromator graphite
_diffrn_radiation_source 'fine-focus sealed tube'
_diffrn_radiation_type MoK\a
_diffrn_radiation_wavelength 0.71073
_diffrn_reflns_av_R_equivalents 0.0876
_diffrn_reflns_av_sigmaI/netI 0.1608
_diffrn_reflns_limit_h_max 21
_diffrn_reflns_limit_h_min -21
_diffrn_reflns_limit_k_max 20
_diffrn_reflns_limit_k_min -19
_diffrn_reflns_limit_l_max 22
_diffrn_reflns_limit_l_min -22
_diffrn_reflns_number 18025
_diffrn_reflns_theta_full 27.50
_diffrn_reflns_theta_max 27.50
_diffrn_reflns_theta_min 1.79
_exptl_absorpt_coefficient_mu 0.876
_exptl_absorpt_correction_type none
_exptl_crystal_colour orange
_exptl_crystal_density_diffrn 1.456
_exptl_crystal_density_method 'not measured'
_exptl_crystal_description plates
_exptl_crystal_F_000 1960
_exptl_crystal_size_max 0.12
_exptl_crystal_size_mid 0.11
_exptl_crystal_size_min 0.04
_refine_diff_density_max 0.501
_refine_diff_density_min -0.516
_refine_diff_density_rms 0.101
_refine_ls_extinction_method none
_refine_ls_goodness_of_fit_ref 0.987
_refine_ls_hydrogen_treatment constr
_refine_ls_matrix_type full
_refine_ls_number_parameters 534
_refine_ls_number_reflns 9982
_refine_ls_number_restraints 0
_refine_ls_restrained_S_all 0.987
_refine_ls_R_factor_all 0.1470
_refine_ls_R_factor_gt 0.0573
_refine_ls_shift/su_max 0.002
_refine_ls_shift/su_mean 0.000
_refine_ls_structure_factor_coef Fsqd
_refine_ls_weighting_details 'calc w=1/[\s^2^(Fo^2^)+(0.0305P)^2^] where P=(Fo^2^+2Fc^2^)/3'
_refine_ls_weighting_scheme calc
_refine_ls_wR_factor_gt 0.0794
_refine_ls_wR_factor_ref 0.0974
_reflns_number_gt 5460
_reflns_number_total 9982
_reflns_threshold_expression >2sigma(I)
_cod_data_source_file c3dt51278a.txt
_cod_data_source_block 18
_cod_depositor_comments
;
The following automatic conversions were performed:

'_symmetry_cell_setting' value 'Monoclinic' changed to 'monoclinic'
according to /home/saulius/struct/CIF-dictionaries/cif_core.dic
dictionary named 'cif_core.dic' version 2.4.2 from 2011-04-26.

Automatic conversion script
Id: cif_fix_values 1891 2012-01-12 08:04:46Z andrius 
;
_cod_original_sg_symbol_H-M P21/n
_cod_database_code 7023399

loop_
_symmetry_equiv_pos_as_xyz
'x, y, z'
'-x+1/2, y+1/2, -z+1/2'
'-x, -y, -z'
'x-1/2, -y-1/2, z-1/2'

loop_
_atom_site_label
_atom_site_type_symbol
_atom_site_fract_x
_atom_site_fract_y
_atom_site_fract_z
_atom_site_U_iso_or_equiv
_atom_site_adp_type
_atom_site_occupancy
_atom_site_symmetry_multiplicity
_atom_site_calc_flag
_atom_site_refinement_flags
Ru1 Ru 0.752609(18) 0.23100(2) 0.571350(18) 0.02313(10) Uani 1 1 d .
Fe1 Fe 1.03569(3) 0.04872(4) 0.72483(3) 0.02698(16) Uani 1 1 d .
P1 P 0.81573(6) 0.36333(6) 0.60095(6) 0.0225(2) Uani 1 1 d .
Cl1 Cl 0.66180(6) 0.29224(6) 0.45020(5) 0.0292(2) Uani 1 1 d .
Cl2 Cl 0.69710(6) 0.09521(6) 0.51859(6) 0.0369(3) Uani 1 1 d .
N1 N 0.86208(17) 0.11461(19) 0.70576(17) 0.0230(7) Uani 1 1 d .
N2 N 0.91329(18) 0.1548(2) 0.59882(17) 0.0253(8) Uani 1 1 d .
C1 C 0.6962(2) 0.2492(2) 0.6470(2) 0.0250(10) Uani 1 1 d .
C2 C 0.7231(2) 0.2832(2) 0.7292(2) 0.0264(10) Uani 1 1 d .
H2 H 0.7772 0.3063 0.7548 0.032 Uiso 1 1 calc R
C3 C 0.6622(2) 0.2782(2) 0.7652(2) 0.0258(9) Uani 1 1 d .
C4 C 0.5854(2) 0.2439(2) 0.7035(2) 0.0275(10) Uani 1 1 d .
C5 C 0.5036(2) 0.2321(3) 0.7042(2) 0.0344(10) Uani 1 1 d .
H5 H 0.4888 0.2444 0.7517 0.041 Uiso 1 1 calc R
C6 C 0.4434(2) 0.2021(3) 0.6343(3) 0.0391(11) Uani 1 1 d .
H6 H 0.3877 0.1923 0.6347 0.047 Uiso 1 1 calc R
C7 C 0.4640(2) 0.1865(3) 0.5644(3) 0.0372(11) Uani 1 1 d .
H7 H 0.4220 0.1667 0.5171 0.045 Uiso 1 1 calc R
C8 C 0.5452(2) 0.1993(2) 0.5623(2) 0.0316(10) Uani 1 1 d .
H8 H 0.5590 0.1893 0.5138 0.038 Uiso 1 1 calc R
C9 C 0.6060(2) 0.2270(2) 0.6325(2) 0.0263(9) Uani 1 1 d .
C10 C 0.6718(2) 0.3013(2) 0.8498(2) 0.0267(9) Uani 1 1 d .
C11 C 0.7327(2) 0.3608(2) 0.8902(2) 0.0305(10) Uani 1 1 d .
H11 H 0.7676 0.3856 0.8626 0.037 Uiso 1 1 calc R
C12 C 0.7425(3) 0.3838(3) 0.9696(2) 0.0356(11) Uani 1 1 d .
H12 H 0.7837 0.4245 0.9959 0.043 Uiso 1 1 calc R
C13 C 0.6930(3) 0.3481(3) 1.0106(3) 0.0419(12) Uani 1 1 d .
H13 H 0.7003 0.3638 1.0654 0.050 Uiso 1 1 calc R
C14 C 0.6333(3) 0.2902(3) 0.9730(3) 0.0476(13) Uani 1 1 d .
H14 H 0.5986 0.2663 1.0013 0.057 Uiso 1 1 calc R
C15 C 0.6233(2) 0.2663(3) 0.8937(2) 0.0359(10) Uani 1 1 d .
H15 H 0.5823 0.2250 0.8686 0.043 Uiso 1 1 calc R
C16 C 0.8820(2) 0.3924(2) 0.7041(2) 0.0224(9) Uani 1 1 d .
C17 C 0.8776(2) 0.4707(3) 0.7374(2) 0.0332(10) Uani 1 1 d .
H17 H 0.8391 0.5116 0.7067 0.040 Uiso 1 1 calc R
C18 C 0.9291(3) 0.4905(3) 0.8156(2) 0.0425(12) Uani 1 1 d .
H18 H 0.9250 0.5442 0.8384 0.051 Uiso 1 1 calc R
C19 C 0.9861(2) 0.4317(3) 0.8598(2) 0.0376(11) Uani 1 1 d .
H19 H 1.0215 0.4453 0.9129 0.045 Uiso 1 1 calc R
C20 C 0.9920(2) 0.3538(3) 0.8275(2) 0.0345(11) Uani 1 1 d .
H20 H 1.0320 0.3139 0.8576 0.041 Uiso 1 1 calc R
C21 C 0.9391(2) 0.3336(2) 0.7504(2) 0.0273(10) Uani 1 1 d .
H21 H 0.9419 0.2789 0.7289 0.033 Uiso 1 1 calc R
C22 C 0.8860(2) 0.3814(2) 0.5395(2) 0.0236(9) Uani 1 1 d .
C23 C 0.9734(2) 0.3829(2) 0.5723(2) 0.0307(10) Uani 1 1 d .
H23 H 0.9992 0.3789 0.6295 0.037 Uiso 1 1 calc R
C24 C 1.0222(2) 0.3904(3) 0.5215(3) 0.0374(11) Uani 1 1 d .
H24 H 1.0816 0.3911 0.5445 0.045 Uiso 1 1 calc R
C25 C 0.9869(3) 0.3968(3) 0.4388(3) 0.0407(11) Uani 1 1 d .
H25 H 1.0214 0.4013 0.4047 0.049 Uiso 1 1 calc R
C26 C 0.9002(3) 0.3965(2) 0.4056(2) 0.0337(10) Uani 1 1 d .
H26 H 0.8750 0.4014 0.3484 0.040 Uiso 1 1 calc R
C27 C 0.8503(2) 0.3891(2) 0.4553(2) 0.0288(10) Uani 1 1 d .
H27 H 0.7910 0.3892 0.4319 0.035 Uiso 1 1 calc R
C28 C 0.7439(2) 0.4537(2) 0.5731(2) 0.0225(9) Uani 1 1 d .
C29 C 0.7685(2) 0.5306(3) 0.5486(2) 0.0303(10) Uani 1 1 d .
H29 H 0.8230 0.5357 0.5434 0.036 Uiso 1 1 calc R
C30 C 0.7154(3) 0.5995(3) 0.5317(2) 0.0339(10) Uani 1 1 d .
H30 H 0.7338 0.6515 0.5158 0.041 Uiso 1 1 calc R
C31 C 0.6355(2) 0.5927(3) 0.5379(2) 0.0317(10) Uani 1 1 d .
H31 H 0.5986 0.6398 0.5256 0.038 Uiso 1 1 calc R
C32 C 0.6093(2) 0.5170(3) 0.5623(2) 0.0302(10) Uani 1 1 d .
H32 H 0.5546 0.5122 0.5671 0.036 Uiso 1 1 calc R
C33 C 0.6632(2) 0.4486(3) 0.5795(2) 0.0252(9) Uani 1 1 d .
H33 H 0.6449 0.3969 0.5960 0.030 Uiso 1 1 calc R
C34 C 0.8537(2) 0.1589(2) 0.6367(2) 0.0253(9) Uani 1 1 d .
C35 C 0.7900(2) 0.0977(3) 0.7345(2) 0.0350(11) Uani 1 1 d .
H35A H 0.7918 0.1359 0.7796 0.052 Uiso 1 1 calc R
H35B H 0.7923 0.0391 0.7533 0.052 Uiso 1 1 calc R
H35C H 0.7378 0.1068 0.6899 0.052 Uiso 1 1 calc R
C36 C 0.8897(2) 0.1775(3) 0.5116(2) 0.0331(10) Uani 1 1 d .
H36A H 0.8774 0.1260 0.4786 0.050 Uiso 1 1 calc R
H36B H 0.9363 0.2077 0.5012 0.050 Uiso 1 1 calc R
H36C H 0.8399 0.2138 0.4974 0.050 Uiso 1 1 calc R
C37 C 0.9347(2) 0.0688(2) 0.7544(2) 0.0226(9) Uani 1 1 d .
C38 C 0.9466(2) -0.0197(3) 0.7510(2) 0.0319(10) Uani 1 1 d .
H38 H 0.9086 -0.0585 0.7163 0.038 Uiso 1 1 calc R
C39 C 1.0247(2) -0.0400(3) 0.8082(2) 0.0308(10) Uani 1 1 d .
H39 H 1.0489 -0.0948 0.8181 0.037 Uiso 1 1 calc R
C40 C 1.0610(2) 0.0349(2) 0.8485(2) 0.0261(9) Uani 1 1 d .
H40 H 1.1138 0.0394 0.8897 0.031 Uiso 1 1 calc R
C41 C 1.0048(2) 0.1022(3) 0.8166(2) 0.0240(9) Uani 1 1 d .
H41 H 1.0125 0.1595 0.8336 0.029 Uiso 1 1 calc R
C42 C 0.9936(2) 0.1120(3) 0.6244(2) 0.0295(10) Uani 1 1 d .
C43 C 1.0096(3) 0.0276(3) 0.6049(2) 0.0444(12) Uani 1 1 d .
H43 H 0.9700 -0.0109 0.5718 0.053 Uiso 1 1 calc R
C44 C 1.0965(3) 0.0120(3) 0.6448(2) 0.0465(13) Uani 1 1 d .
H44 H 1.1248 -0.0398 0.6440 0.056 Uiso 1 1 calc R
C45 C 1.1335(3) 0.0859(3) 0.6856(3) 0.0449(12) Uani 1 1 d .
H45 H 1.1909 0.0922 0.7169 0.054 Uiso 1 1 calc R
C46 C 1.0712(2) 0.1492(3) 0.6723(2) 0.0344(11) Uani 1 1 d .
H46 H 1.0793 0.2058 0.6915 0.041 Uiso 1 1 calc R
C1A C 0.7763(3) 0.1577(3) 0.1803(3) 0.0514(13) Uani 1 1 d .
H1A H 0.8014 0.1637 0.1384 0.062 Uiso 1 1 calc R
C2A C 0.7850(3) 0.2208(3) 0.2370(3) 0.0570(14) Uani 1 1 d .
H2A H 0.8166 0.2700 0.2347 0.068 Uiso 1 1 calc R
C3A C 0.7480(3) 0.2127(3) 0.2971(3) 0.0506(13) Uani 1 1 d .
H3A H 0.7533 0.2569 0.3355 0.061 Uiso 1 1 calc R
C4A C 0.7034(3) 0.1415(3) 0.3021(3) 0.0489(13) Uani 1 1 d .
H4A H 0.6786 0.1354 0.3443 0.059 Uiso 1 1 calc R
C5A C 0.6951(3) 0.0788(3) 0.2448(3) 0.0540(14) Uani 1 1 d .
H5A H 0.6637 0.0295 0.2471 0.065 Uiso 1 1 calc R
C6A C 0.7319(3) 0.0869(3) 0.1840(3) 0.0538(14) Uani 1 1 d .
H6A H 0.7262 0.0432 0.1450 0.065 Uiso 1 1 calc R

loop_
_atom_site_aniso_label
_atom_site_aniso_U_11
_atom_site_aniso_U_22
_atom_site_aniso_U_33
_atom_site_aniso_U_23
_atom_site_aniso_U_13
_atom_site_aniso_U_12
Ru1 0.02126(17) 0.02296(18) 0.02077(17) 0.00191(15) 0.00026(13) -0.00034(15)
Fe1 0.0259(3) 0.0290(4) 0.0236(3) 0.0005(3) 0.0041(3) 0.0043(3)
P1 0.0198(5) 0.0225(6) 0.0221(5) 0.0010(4) 0.0021(4) 0.0003(4)
Cl1 0.0275(5) 0.0295(6) 0.0229(5) 0.0018(4) -0.0030(4) 0.0004(4)
Cl2 0.0358(6) 0.0249(6) 0.0386(6) -0.0017(5) -0.0047(5) -0.0029(5)
N1 0.0191(17) 0.0251(19) 0.0240(18) 0.0024(15) 0.0055(14) 0.0017(15)
N2 0.0261(18) 0.029(2) 0.0181(17) 0.0048(15) 0.0033(14) 0.0069(15)
C1 0.024(2) 0.025(3) 0.023(2) 0.0106(18) 0.0038(17) -0.0019(17)
C2 0.023(2) 0.030(3) 0.023(2) 0.0023(18) 0.0031(17) -0.0053(18)
C3 0.024(2) 0.024(2) 0.027(2) 0.0047(19) 0.0048(18) 0.0024(19)
C4 0.026(2) 0.022(2) 0.033(2) 0.0058(18) 0.0071(18) -0.0001(18)
C5 0.032(2) 0.030(2) 0.043(3) 0.000(2) 0.014(2) 0.001(2)
C6 0.022(2) 0.041(3) 0.052(3) 0.002(2) 0.008(2) -0.003(2)
C7 0.026(2) 0.038(3) 0.039(3) 0.001(2) -0.002(2) -0.008(2)
C8 0.027(2) 0.030(3) 0.034(2) 0.0034(19) 0.0031(19) -0.0020(19)
C9 0.024(2) 0.025(2) 0.028(2) 0.0084(19) 0.0058(18) 0.0016(19)
C10 0.026(2) 0.023(2) 0.031(2) 0.0032(19) 0.0098(19) 0.0044(19)
C11 0.032(2) 0.029(3) 0.031(2) 0.008(2) 0.0110(19) 0.000(2)
C12 0.040(3) 0.029(3) 0.033(3) -0.001(2) 0.004(2) 0.005(2)
C13 0.051(3) 0.045(3) 0.033(3) -0.006(2) 0.019(2) 0.008(3)
C14 0.055(3) 0.054(3) 0.043(3) 0.003(3) 0.031(2) -0.003(3)
C15 0.035(2) 0.038(3) 0.038(3) 0.002(2) 0.016(2) -0.003(2)
C16 0.021(2) 0.023(2) 0.022(2) 0.0008(18) 0.0056(17) -0.0031(18)
C17 0.030(2) 0.031(3) 0.030(2) -0.002(2) -0.0036(19) 0.007(2)
C18 0.047(3) 0.033(3) 0.037(3) -0.011(2) -0.002(2) 0.008(2)
C19 0.036(3) 0.034(3) 0.031(2) -0.004(2) -0.006(2) 0.002(2)
C20 0.033(2) 0.028(3) 0.034(2) 0.002(2) -0.001(2) 0.002(2)
C21 0.029(2) 0.022(2) 0.025(2) -0.0030(18) -0.0004(18) -0.0009(19)
C22 0.026(2) 0.017(2) 0.028(2) 0.0003(18) 0.0090(18) 0.0020(17)
C23 0.026(2) 0.026(2) 0.040(3) 0.001(2) 0.009(2) 0.0005(19)
C24 0.025(2) 0.037(3) 0.054(3) -0.003(2) 0.017(2) -0.001(2)
C25 0.046(3) 0.038(3) 0.048(3) -0.004(2) 0.030(2) 0.001(2)
C26 0.043(3) 0.027(3) 0.034(2) 0.003(2) 0.017(2) 0.001(2)
C27 0.028(2) 0.026(2) 0.033(2) 0.0007(19) 0.012(2) 0.0003(19)
C28 0.019(2) 0.027(2) 0.018(2) -0.0026(18) 0.0012(16) 0.0013(18)
C29 0.026(2) 0.032(3) 0.032(2) 0.001(2) 0.0087(18) -0.002(2)
C30 0.043(3) 0.026(3) 0.029(2) 0.004(2) 0.006(2) 0.002(2)
C31 0.034(3) 0.032(3) 0.024(2) -0.003(2) 0.0015(19) 0.014(2)
C32 0.025(2) 0.042(3) 0.022(2) -0.004(2) 0.0055(18) 0.006(2)
C33 0.026(2) 0.027(2) 0.019(2) -0.0046(18) 0.0026(17) -0.0052(19)
C34 0.027(2) 0.024(2) 0.021(2) -0.0048(19) 0.0027(18) -0.0076(19)
C35 0.026(2) 0.036(3) 0.043(3) 0.022(2) 0.0096(19) 0.005(2)
C36 0.042(3) 0.033(3) 0.022(2) 0.0012(19) 0.0063(19) 0.009(2)
C37 0.023(2) 0.020(2) 0.021(2) 0.0039(17) 0.0020(17) -0.0018(18)
C38 0.026(2) 0.028(3) 0.034(2) -0.002(2) -0.0013(19) -0.0078(19)
C39 0.028(2) 0.025(2) 0.034(2) 0.008(2) 0.0021(19) 0.0065(19)
C40 0.024(2) 0.031(3) 0.021(2) 0.0045(19) 0.0042(17) 0.000(2)
C41 0.023(2) 0.027(2) 0.020(2) -0.0044(18) 0.0048(17) -0.0028(18)
C42 0.036(2) 0.034(3) 0.021(2) 0.0065(19) 0.0120(19) 0.014(2)
C43 0.051(3) 0.052(3) 0.028(2) -0.007(2) 0.009(2) 0.017(3)
C44 0.052(3) 0.060(4) 0.030(2) -0.002(2) 0.015(2) 0.026(3)
C45 0.032(3) 0.066(4) 0.039(3) 0.014(3) 0.015(2) 0.010(3)
C46 0.028(2) 0.043(3) 0.035(2) 0.010(2) 0.014(2) 0.001(2)
C1A 0.045(3) 0.068(4) 0.040(3) -0.011(3) 0.013(2) 0.007(3)
C2A 0.068(3) 0.057(4) 0.054(3) -0.011(3) 0.030(3) -0.005(3)
C3A 0.055(3) 0.053(4) 0.044(3) -0.017(3) 0.017(3) -0.002(3)
C4A 0.042(3) 0.066(4) 0.037(3) -0.004(3) 0.009(2) 0.006(3)
C5A 0.042(3) 0.055(4) 0.058(3) -0.004(3) 0.005(3) -0.004(3)
C6A 0.047(3) 0.060(4) 0.050(3) -0.027(3) 0.008(3) 0.003(3)

loop_
_atom_type_symbol
_atom_type_description
_atom_type_scat_dispersion_real
_atom_type_scat_dispersion_imag
_atom_type_scat_source
C C 0.0033 0.0016 'International Tables Vol C Tables 4.2.6.8 and 6.1.1.4'
H H 0.0000 0.0000 'International Tables Vol C Tables 4.2.6.8 and 6.1.1.4'
N N 0.0061 0.0033 'International Tables Vol C Tables 4.2.6.8 and 6.1.1.4'
Cl Cl 0.1484 0.1585 'International Tables Vol C Tables 4.2.6.8 and 6.1.1.4'
P P 0.1023 0.0942 'International Tables Vol C Tables 4.2.6.8 and 6.1.1.4'
Fe Fe 0.3463 0.8444 'International Tables Vol C Tables 4.2.6.8 and 6.1.1.4'
Ru Ru -1.2594 0.8363 'International Tables Vol C Tables 4.2.6.8 and 6.1.1.4'

loop_
_geom_angle_atom_site_label_1
_geom_angle_atom_site_label_2
_geom_angle_atom_site_label_3
_geom_angle
C1 Ru1 C34 102.21(15)
C1 Ru1 P1 90.13(11)
C34 Ru1 P1 97.93(10)
C1 Ru1 Cl1 103.32(11)
C34 Ru1 Cl1 153.96(11)
P1 Ru1 Cl1 87.08(3)
C1 Ru1 Cl2 100.58(11)
C34 Ru1 Cl2 82.40(10)
P1 Ru1 Cl2 169.00(4)
Cl1 Ru1 Cl2 87.98(3)
C42 Fe1 C37 92.79(15)
C42 Fe1 C41 112.32(16)
C37 Fe1 C41 42.26(14)
C42 Fe1 C38 113.14(16)
C37 Fe1 C38 42.05(15)
C41 Fe1 C38 69.80(16)
C42 Fe1 C43 42.22(16)
C37 Fe1 C43 111.87(16)
C41 Fe1 C43 149.38(16)
C38 Fe1 C43 101.87(18)
C42 Fe1 C46 42.50(15)
C37 Fe1 C46 113.31(16)
C41 Fe1 C46 102.13(17)
C38 Fe1 C46 150.98(16)
C43 Fe1 C46 70.42(18)
C42 Fe1 C44 70.02(17)
C37 Fe1 C44 152.34(17)
C41 Fe1 C44 164.48(17)
C38 Fe1 C44 124.29(19)
C43 Fe1 C44 41.18(16)
C46 Fe1 C44 68.74(18)
C42 Fe1 C45 70.07(17)
C37 Fe1 C45 153.53(18)
C41 Fe1 C45 124.99(18)
C38 Fe1 C45 163.53(19)
C43 Fe1 C45 69.14(18)
C46 Fe1 C45 40.73(16)
C44 Fe1 C45 40.16(17)
C42 Fe1 C40 152.36(16)
C37 Fe1 C40 69.93(14)
C41 Fe1 C40 40.73(14)
C38 Fe1 C40 68.56(15)
C43 Fe1 C40 164.32(18)
C46 Fe1 C40 124.02(16)
C44 Fe1 C40 133.61(16)
C45 Fe1 C40 116.69(16)
C42 Fe1 C39 153.14(16)
C37 Fe1 C39 69.58(15)
C41 Fe1 C39 68.42(16)
C38 Fe1 C39 40.49(14)
C43 Fe1 C39 124.79(18)
C46 Fe1 C39 163.33(16)
C44 Fe1 C39 116.94(18)
C45 Fe1 C39 133.12(16)
C40 Fe1 C39 40.11(14)
C28 P1 C22 102.32(17)
C28 P1 C16 101.98(16)
C22 P1 C16 102.70(16)
C28 P1 Ru1 115.31(12)
C22 P1 Ru1 109.98(12)
C16 P1 Ru1 122.16(12)
C34 N1 C37 127.7(3)
C34 N1 C35 121.6(3)
C37 N1 C35 110.2(3)
C34 N2 C42 129.1(3)
C34 N2 C36 118.6(3)
C42 N2 C36 110.6(3)
C2 C1 C9 103.7(3)
C2 C1 Ru1 132.5(3)
C9 C1 Ru1 123.8(3)
C3 C2 C1 112.4(3)
C3 C2 H2 123.8
C1 C2 H2 123.8
C2 C3 C10 125.4(3)
C2 C3 C4 107.3(3)
C10 C3 C4 127.3(3)
C5 C4 C9 119.8(3)
C5 C4 C3 132.4(4)
C9 C4 C3 107.6(3)
C4 C5 C6 119.1(4)
C4 C5 H5 120.5
C6 C5 H5 120.5
C7 C6 C5 120.7(4)
C7 C6 H6 119.7
C5 C6 H6 119.7
C6 C7 C8 120.9(4)
C6 C7 H7 119.6
C8 C7 H7 119.6
C9 C8 C7 118.6(4)
C9 C8 H8 120.7
C7 C8 H8 120.7
C8 C9 C4 120.8(3)
C8 C9 C1 130.3(4)
C4 C9 C1 108.8(3)
C15 C10 C11 117.0(4)
C15 C10 C3 123.0(4)
C11 C10 C3 120.1(3)
C12 C11 C10 121.0(4)
C12 C11 H11 119.5
C10 C11 H11 119.5
C13 C12 C11 120.2(4)
C13 C12 H12 119.9
C11 C12 H12 119.9
C14 C13 C12 120.1(4)
C14 C13 H13 119.9
C12 C13 H13 119.9
C13 C14 C15 120.2(4)
C13 C14 H14 119.9
C15 C14 H14 119.9
C14 C15 C10 121.5(4)
C14 C15 H15 119.3
C10 C15 H15 119.3
C17 C16 C21 118.5(3)
C17 C16 P1 122.3(3)
C21 C16 P1 119.2(3)
C16 C17 C18 120.6(4)
C16 C17 H17 119.7
C18 C17 H17 119.7
C19 C18 C17 119.8(4)
C19 C18 H18 120.1
C17 C18 H18 120.1
C20 C19 C18 120.4(4)
C20 C19 H19 119.8
C18 C19 H19 119.8
C19 C20 C21 119.6(4)
C19 C20 H20 120.2
C21 C20 H20 120.2
C20 C21 C16 121.1(4)
C20 C21 H21 119.5
C16 C21 H21 119.5
C23 C22 C27 118.3(4)
C23 C22 P1 123.3(3)
C27 C22 P1 118.3(3)
C24 C23 C22 120.0(4)
C24 C23 H23 120.0
C22 C23 H23 120.0
C25 C24 C23 121.4(4)
C25 C24 H24 119.3
C23 C24 H24 119.3
C24 C25 C26 119.1(4)
C24 C25 H25 120.4
C26 C25 H25 120.4
C27 C26 C25 120.3(4)
C27 C26 H26 119.9
C25 C26 H26 119.9
C26 C27 C22 120.8(4)
C26 C27 H27 119.6
C22 C27 H27 119.6
C29 C28 C33 117.5(3)
C29 C28 P1 121.9(3)
C33 C28 P1 120.5(3)
C30 C29 C28 121.5(4)
C30 C29 H29 119.3
C28 C29 H29 119.3
C29 C30 C31 119.9(4)
C29 C30 H30 120.0
C31 C30 H30 120.0
C30 C31 C32 119.9(4)
C30 C31 H31 120.0
C32 C31 H31 120.0
C33 C32 C31 119.6(4)
C33 C32 H32 120.2
C31 C32 H32 120.2
C32 C33 C28 121.6(4)
C32 C33 H33 119.2
C28 C33 H33 119.2
N1 C34 N2 120.8(3)
N1 C34 Ru1 127.6(3)
N2 C34 Ru1 111.4(3)
N1 C35 H35A 109.5
N1 C35 H35B 109.5
H35A C35 H35B 109.5
N1 C35 H35C 109.5
H35A C35 H35C 109.5
H35B C35 H35C 109.5
N2 C36 H36A 109.5
N2 C36 H36B 109.5
H36A C36 H36B 109.5
N2 C36 H36C 109.5
H36A C36 H36C 109.5
H36B C36 H36C 109.5
C38 C37 C41 107.8(3)
C38 C37 N1 125.2(3)
C41 C37 N1 126.9(3)
C38 C37 Fe1 71.5(2)
C41 C37 Fe1 71.2(2)
N1 C37 Fe1 125.2(2)
C39 C38 C37 107.9(3)
C39 C38 Fe1 71.8(2)
C37 C38 Fe1 66.5(2)
C39 C38 H38 126.1
C37 C38 H38 126.1
Fe1 C38 H38 127.2
C38 C39 C40 108.5(3)
C38 C39 Fe1 67.7(2)
C40 C39 Fe1 69.8(2)
C38 C39 H39 125.8
C40 C39 H39 125.8
Fe1 C39 H39 128.4
C39 C40 C41 108.0(3)
C39 C40 Fe1 70.1(2)
C41 C40 Fe1 67.6(2)
C39 C40 H40 126.0
C41 C40 H40 126.0
Fe1 C40 H40 127.8
C40 C41 C37 107.8(3)
C40 C41 Fe1 71.7(2)
C37 C41 Fe1 66.5(2)
C40 C41 H41 126.1
C37 C41 H41 126.1
Fe1 C41 H41 127.3
C43 C42 C46 108.6(4)
C43 C42 N2 126.4(4)
C46 C42 N2 125.0(4)
C43 C42 Fe1 71.6(2)
C46 C42 Fe1 71.6(2)
N2 C42 Fe1 124.0(3)
C42 C43 C44 106.7(4)
C42 C43 Fe1 66.2(2)
C44 C43 Fe1 70.7(2)
C42 C43 H43 126.6
C44 C43 H43 126.6
Fe1 C43 H43 128.0
C45 C44 C43 108.9(4)
C45 C44 Fe1 70.1(2)
C43 C44 Fe1 68.1(2)
C45 C44 H44 125.6
C43 C44 H44 125.6
Fe1 C44 H44 127.8
C44 C45 C46 108.7(4)
C44 C45 Fe1 69.7(3)
C46 C45 Fe1 68.3(2)
C44 C45 H45 125.7
C46 C45 H45 125.7
Fe1 C45 H45 127.9
C45 C46 C42 107.1(4)
C45 C46 Fe1 71.0(3)
C42 C46 Fe1 65.9(2)
C45 C46 H46 126.5
C42 C46 H46 126.5
Fe1 C46 H46 128.1
C6A C1A C2A 120.1(5)
C6A C1A H1A 119.9
C2A C1A H1A 119.9
C3A C2A C1A 120.0(5)
C3A C2A H2A 120.0
C1A C2A H2A 120.0
C4A C3A C2A 120.7(5)
C4A C3A H3A 119.7
C2A C3A H3A 119.7
C3A C4A C5A 118.7(5)
C3A C4A H4A 120.7
C5A C4A H4A 120.7
C4A C5A C6A 120.8(5)
C4A C5A H5A 119.6
C6A C5A H5A 119.6
C1A C6A C5A 119.7(5)
C1A C6A H6A 120.2
C5A C6A H6A 120.2

loop_
_geom_bond_atom_site_label_1
_geom_bond_atom_site_label_2
_geom_bond_distance
Ru1 C1 1.861(4)
Ru1 C34 2.063(4)
Ru1 P1 2.3306(10)
Ru1 Cl1 2.3780(9)
Ru1 Cl2 2.4060(10)
Fe1 C42 1.938(4)
Fe1 C37 1.942(4)
Fe1 C41 2.005(4)
Fe1 C38 2.009(4)
Fe1 C43 2.010(4)
Fe1 C46 2.013(4)
Fe1 C44 2.044(4)
Fe1 C45 2.049(4)
Fe1 C40 2.058(4)
Fe1 C39 2.063(4)
P1 C28 1.835(4)
P1 C22 1.840(4)
P1 C16 1.841(4)
N1 C34 1.354(4)
N1 C37 1.441(4)
N1 C35 1.470(4)
N2 C34 1.358(4)
N2 C42 1.448(4)
N2 C36 1.479(4)
C1 C2 1.455(5)
C1 C9 1.497(5)
C2 C3 1.355(5)
C2 H2 0.9500
C3 C10 1.468(5)
C3 C4 1.494(5)
C4 C5 1.389(5)
C4 C9 1.401(5)
C5 C6 1.394(5)
C5 H5 0.9500
C6 C7 1.378(6)
C6 H6 0.9500
C7 C8 1.390(5)
C7 H7 0.9500
C8 C9 1.390(5)
C8 H8 0.9500
C10 C15 1.391(5)
C10 C11 1.404(5)
C11 C12 1.380(5)
C11 H11 0.9500
C12 C13 1.372(6)
C12 H12 0.9500
C13 C14 1.363(6)
C13 H13 0.9500
C14 C15 1.381(6)
C14 H14 0.9500
C15 H15 0.9500
C16 C17 1.379(5)
C16 C21 1.395(5)
C17 C18 1.395(5)
C17 H17 0.9500
C18 C19 1.381(5)
C18 H18 0.9500
C19 C20 1.369(5)
C19 H19 0.9500
C20 C21 1.387(5)
C20 H20 0.9500
C21 H21 0.9500
C22 C23 1.396(5)
C22 C27 1.396(5)
C23 C24 1.381(5)
C23 H23 0.9500
C24 C25 1.370(5)
C24 H24 0.9500
C25 C26 1.387(5)
C25 H25 0.9500
C26 C27 1.379(5)
C26 H26 0.9500
C27 H27 0.9500
C28 C29 1.392(5)
C28 C33 1.395(5)
C29 C30 1.380(5)
C29 H29 0.9500
C30 C31 1.383(5)
C30 H30 0.9500
C31 C32 1.386(5)
C31 H31 0.9500
C32 C33 1.382(5)
C32 H32 0.9500
C33 H33 0.9500
C35 H35A 0.9800
C35 H35B 0.9800
C35 H35C 0.9800
C36 H36A 0.9800
C36 H36B 0.9800
C36 H36C 0.9800
C37 C38 1.419(5)
C37 C41 1.424(5)
C38 C39 1.410(5)
C38 H38 0.9500
C39 C40 1.413(5)
C39 H39 0.9500
C40 C41 1.415(5)
C40 H40 0.9500
C41 H41 0.9500
C42 C43 1.423(5)
C42 C46 1.434(5)
C43 C44 1.426(6)
C43 H43 0.9500
C44 C45 1.405(6)
C44 H44 0.9500
C45 C46 1.414(6)
C45 H45 0.9500
C46 H46 0.9500
C1A C6A 1.358(6)
C1A C2A 1.375(6)
C1A H1A 0.9500
C2A C3A 1.373(6)
C2A H2A 0.9500
C3A C4A 1.370(6)
C3A H3A 0.9500
C4A C5A 1.378(6)
C4A H4A 0.9500
C5A C6A 1.382(6)
C5A H5A 0.9500
C6A H6A 0.9500

loop_
_geom_torsion_atom_site_label_1
_geom_torsion_atom_site_label_2
_geom_torsion_atom_site_label_3
_geom_torsion_atom_site_label_4
_geom_torsion
C1 Ru1 P1 C28 -65.64(17)
C34 Ru1 P1 C28 -167.99(17)
Cl1 Ru1 P1 C28 37.69(13)
Cl2 Ru1 P1 C28 101.1(2)
C1 Ru1 P1 C22 179.34(16)
C34 Ru1 P1 C22 76.98(16)
Cl1 Ru1 P1 C22 -77.33(13)
Cl2 Ru1 P1 C22 -13.9(2)
C1 Ru1 P1 C16 59.01(17)
C34 Ru1 P1 C16 -43.34(18)
Cl1 Ru1 P1 C16 162.35(14)
Cl2 Ru1 P1 C16 -134.3(2)
C34 Ru1 C1 C2 54.0(4)
P1 Ru1 C1 C2 -44.2(4)
Cl1 Ru1 C1 C2 -131.2(3)
Cl2 Ru1 C1 C2 138.4(3)
C34 Ru1 C1 C9 -124.4(3)
P1 Ru1 C1 C9 137.5(3)
Cl1 Ru1 C1 C9 50.5(3)
Cl2 Ru1 C1 C9 -40.0(3)
C9 C1 C2 C3 4.0(4)
Ru1 C1 C2 C3 -174.5(3)
C1 C2 C3 C10 175.3(3)
C1 C2 C3 C4 -3.9(4)
C2 C3 C4 C5 -173.9(4)
C10 C3 C4 C5 7.0(7)
C2 C3 C4 C9 2.0(4)
C10 C3 C4 C9 -177.1(4)
C9 C4 C5 C6 1.2(6)
C3 C4 C5 C6 176.7(4)
C4 C5 C6 C7 -1.9(6)
C5 C6 C7 C8 0.8(6)
C6 C7 C8 C9 1.0(6)
C7 C8 C9 C4 -1.7(6)
C7 C8 C9 C1 -177.2(4)
C5 C4 C9 C8 0.6(6)
C3 C4 C9 C8 -175.9(3)
C5 C4 C9 C1 177.0(3)
C3 C4 C9 C1 0.5(4)
C2 C1 C9 C8 173.3(4)
Ru1 C1 C9 C8 -7.9(6)
C2 C1 C9 C4 -2.6(4)
Ru1 C1 C9 C4 176.2(3)
C2 C3 C10 C15 -153.8(4)
C4 C3 C10 C15 25.1(6)
C2 C3 C10 C11 25.7(6)
C4 C3 C10 C11 -155.4(4)
C15 C10 C11 C12 -0.9(5)
C3 C10 C11 C12 179.6(3)
C10 C11 C12 C13 0.5(6)
C11 C12 C13 C14 -0.5(6)
C12 C13 C14 C15 0.9(7)
C13 C14 C15 C10 -1.3(7)
C11 C10 C15 C14 1.3(6)
C3 C10 C15 C14 -179.2(4)
C28 P1 C16 C17 -8.0(4)
C22 P1 C16 C17 97.8(3)
Ru1 P1 C16 C17 -138.5(3)
C28 P1 C16 C21 172.4(3)
C22 P1 C16 C21 -81.9(3)
Ru1 P1 C16 C21 41.9(3)
C21 C16 C17 C18 -0.1(6)
P1 C16 C17 C18 -179.7(3)
C16 C17 C18 C19 1.1(6)
C17 C18 C19 C20 -0.4(7)
C18 C19 C20 C21 -1.2(7)
C19 C20 C21 C16 2.3(6)
C17 C16 C21 C20 -1.6(6)
P1 C16 C21 C20 178.1(3)
C28 P1 C22 C23 127.3(3)
C16 P1 C22 C23 21.8(4)
Ru1 P1 C22 C23 -109.7(3)
C28 P1 C22 C27 -56.5(3)
C16 P1 C22 C27 -162.0(3)
Ru1 P1 C22 C27 66.5(3)
C27 C22 C23 C24 -1.2(6)
P1 C22 C23 C24 175.0(3)
C22 C23 C24 C25 0.3(6)
C23 C24 C25 C26 0.6(6)
C24 C25 C26 C27 -0.6(6)
C25 C26 C27 C22 -0.3(6)
C23 C22 C27 C26 1.2(6)
P1 C22 C27 C26 -175.2(3)
C22 P1 C28 C29 -28.5(3)
C16 P1 C28 C29 77.5(3)
Ru1 P1 C28 C29 -147.9(3)
C22 P1 C28 C33 154.5(3)
C16 P1 C28 C33 -99.5(3)
Ru1 P1 C28 C33 35.1(3)
C33 C28 C29 C30 0.4(5)
P1 C28 C29 C30 -176.7(3)
C28 C29 C30 C31 -0.8(6)
C29 C30 C31 C32 0.9(6)
C30 C31 C32 C33 -0.5(5)
C31 C32 C33 C28 0.1(5)
C29 C28 C33 C32 0.0(5)
P1 C28 C33 C32 177.1(3)
C37 N1 C34 N2 9.2(6)
C35 N1 C34 N2 -161.8(3)
C37 N1 C34 Ru1 -175.6(3)
C35 N1 C34 Ru1 13.5(5)
C42 N2 C34 N1 -4.8(6)
C36 N2 C34 N1 158.4(3)
C42 N2 C34 Ru1 179.2(3)
C36 N2 C34 Ru1 -17.6(4)
C1 Ru1 C34 N1 18.5(3)
P1 Ru1 C34 N1 110.3(3)
Cl1 Ru1 C34 N1 -150.0(2)
Cl2 Ru1 C34 N1 -80.8(3)
C1 Ru1 C34 N2 -165.9(3)
P1 Ru1 C34 N2 -74.0(3)
Cl1 Ru1 C34 N2 25.6(4)
Cl2 Ru1 C34 N2 94.9(2)
C34 N1 C37 C38 -98.9(5)
C35 N1 C37 C38 73.0(5)
C34 N1 C37 C41 84.6(5)
C35 N1 C37 C41 -103.6(4)
C34 N1 C37 Fe1 -7.5(5)
C35 N1 C37 Fe1 164.3(3)
C42 Fe1 C37 C38 122.2(2)
C41 Fe1 C37 C38 -117.0(3)
C43 Fe1 C37 C38 83.4(2)
C46 Fe1 C37 C38 160.7(2)
C44 Fe1 C37 C38 72.3(4)
C45 Fe1 C37 C38 170.3(3)
C40 Fe1 C37 C38 -79.9(2)
C39 Fe1 C37 C38 -37.0(2)
C42 Fe1 C37 C41 -120.8(2)
C38 Fe1 C37 C41 117.0(3)
C43 Fe1 C37 C41 -159.6(2)
C46 Fe1 C37 C41 -82.3(2)
C44 Fe1 C37 C41 -170.7(4)
C45 Fe1 C37 C41 -72.7(4)
C40 Fe1 C37 C41 37.1(2)
C39 Fe1 C37 C41 80.0(2)
C42 Fe1 C37 N1 1.7(3)
C41 Fe1 C37 N1 122.5(4)
C38 Fe1 C37 N1 -120.6(4)
C43 Fe1 C37 N1 -37.1(4)
C46 Fe1 C37 N1 40.1(3)
C44 Fe1 C37 N1 -48.2(5)
C45 Fe1 C37 N1 49.7(5)
C40 Fe1 C37 N1 159.6(3)
C39 Fe1 C37 N1 -157.6(3)
C41 C37 C38 C39 -2.3(4)
N1 C37 C38 C39 -179.4(3)
Fe1 C37 C38 C39 60.1(3)
C41 C37 C38 Fe1 -62.4(3)
N1 C37 C38 Fe1 120.5(4)
C42 Fe1 C38 C39 173.5(2)
C37 Fe1 C38 C39 -119.7(3)
C41 Fe1 C38 C39 -80.0(2)
C43 Fe1 C38 C39 130.7(2)
C46 Fe1 C38 C39 -158.4(3)
C44 Fe1 C38 C39 92.6(3)
C45 Fe1 C38 C39 75.6(6)
C40 Fe1 C38 C39 -36.4(2)
C42 Fe1 C38 C37 -66.7(2)
C41 Fe1 C38 C37 39.7(2)
C43 Fe1 C38 C37 -109.6(2)
C46 Fe1 C38 C37 -38.7(4)
C44 Fe1 C38 C37 -147.6(2)
C45 Fe1 C38 C37 -164.7(5)
C40 Fe1 C38 C37 83.4(2)
C39 Fe1 C38 C37 119.7(3)
C37 C38 C39 C40 1.1(5)
Fe1 C38 C39 C40 57.9(3)
C37 C38 C39 Fe1 -56.8(3)
C42 Fe1 C39 C38 -13.3(5)
C37 Fe1 C39 C38 38.4(2)
C41 Fe1 C39 C38 83.8(2)
C43 Fe1 C39 C38 -64.7(3)
C46 Fe1 C39 C38 141.6(5)
C44 Fe1 C39 C38 -112.2(3)
C45 Fe1 C39 C38 -157.9(3)
C40 Fe1 C39 C38 121.1(3)
C42 Fe1 C39 C40 -134.4(3)
C37 Fe1 C39 C40 -82.7(2)
C41 Fe1 C39 C40 -37.3(2)
C38 Fe1 C39 C40 -121.1(3)
C43 Fe1 C39 C40 174.2(2)
C46 Fe1 C39 C40 20.5(7)
C44 Fe1 C39 C40 126.7(2)
C45 Fe1 C39 C40 81.0(3)
C38 C39 C40 C41 0.5(4)
Fe1 C39 C40 C41 57.1(3)
C38 C39 C40 Fe1 -56.7(3)
C42 Fe1 C40 C39 135.9(3)
C37 Fe1 C40 C39 81.8(2)
C41 Fe1 C40 C39 120.2(3)
C38 Fe1 C40 C39 36.7(2)
C43 Fe1 C40 C39 -17.8(7)
C46 Fe1 C40 C39 -173.0(2)
C44 Fe1 C40 C39 -80.8(3)
C45 Fe1 C40 C39 -126.2(2)
C42 Fe1 C40 C41 15.7(4)
C37 Fe1 C40 C41 -38.5(2)
C38 Fe1 C40 C41 -83.6(2)
C43 Fe1 C40 C41 -138.0(6)
C46 Fe1 C40 C41 66.7(3)
C44 Fe1 C40 C41 158.9(3)
C45 Fe1 C40 C41 113.6(2)
C39 Fe1 C40 C41 -120.2(3)
C39 C40 C41 C37 -1.9(4)
Fe1 C40 C41 C37 56.8(2)
C39 C40 C41 Fe1 -58.7(3)
C38 C37 C41 C40 2.6(4)
N1 C37 C41 C40 179.6(3)
Fe1 C37 C41 C40 -60.0(3)
C38 C37 C41 Fe1 62.6(3)
N1 C37 C41 Fe1 -120.4(4)
C42 Fe1 C41 C40 -172.2(2)
C37 Fe1 C41 C40 119.7(3)
C38 Fe1 C41 C40 80.2(2)
C43 Fe1 C41 C40 159.2(3)
C46 Fe1 C41 C40 -128.9(2)
C44 Fe1 C41 C40 -76.6(7)
C45 Fe1 C41 C40 -91.6(3)
C39 Fe1 C41 C40 36.8(2)
C42 Fe1 C41 C37 68.1(3)
C38 Fe1 C41 C37 -39.5(2)
C43 Fe1 C41 C37 39.5(4)
C46 Fe1 C41 C37 111.4(2)
C44 Fe1 C41 C37 163.7(6)
C45 Fe1 C41 C37 148.7(2)
C40 Fe1 C41 C37 -119.7(3)
C39 Fe1 C41 C37 -83.0(2)
C34 N2 C42 C43 90.6(5)
C36 N2 C42 C43 -73.7(5)
C34 N2 C42 C46 -91.1(5)
C36 N2 C42 C46 104.5(4)
C34 N2 C42 Fe1 -0.7(6)
C36 N2 C42 Fe1 -165.1(3)
C37 Fe1 C42 C43 -120.1(3)
C41 Fe1 C42 C43 -158.7(2)
C38 Fe1 C42 C43 -82.1(3)
C46 Fe1 C42 C43 117.7(3)
C44 Fe1 C42 C43 37.7(3)
C45 Fe1 C42 C43 80.6(3)
C40 Fe1 C42 C43 -169.7(3)
C39 Fe1 C42 C43 -72.7(4)
C37 Fe1 C42 C46 122.2(2)
C41 Fe1 C42 C46 83.6(3)
C38 Fe1 C42 C46 160.3(2)
C43 Fe1 C42 C46 -117.7(3)
C44 Fe1 C42 C46 -80.0(3)
C45 Fe1 C42 C46 -37.1(2)
C40 Fe1 C42 C46 72.6(4)
C39 Fe1 C42 C46 169.6(3)
C37 Fe1 C42 N2 1.9(3)
C41 Fe1 C42 N2 -36.8(4)
C38 Fe1 C42 N2 39.9(4)
C43 Fe1 C42 N2 122.0(4)
C46 Fe1 C42 N2 -120.3(4)
C44 Fe1 C42 N2 159.7(4)
C45 Fe1 C42 N2 -157.5(4)
C40 Fe1 C42 N2 -47.7(5)
C39 Fe1 C42 N2 49.3(6)
C46 C42 C43 C44 3.1(5)
N2 C42 C43 C44 -178.5(4)
Fe1 C42 C43 C44 -59.3(3)
C46 C42 C43 Fe1 62.4(3)
N2 C42 C43 Fe1 -119.1(4)
C37 Fe1 C43 C42 68.6(3)
C41 Fe1 C43 C42 41.2(5)
C38 Fe1 C43 C42 111.5(3)
C46 Fe1 C43 C42 -39.4(2)
C44 Fe1 C43 C42 -119.2(4)
C45 Fe1 C43 C42 -82.9(3)
C40 Fe1 C43 C42 162.2(5)
C39 Fe1 C43 C42 148.3(2)
C42 Fe1 C43 C44 119.2(4)
C37 Fe1 C43 C44 -172.2(3)
C41 Fe1 C43 C44 160.4(3)
C38 Fe1 C43 C44 -129.4(3)
C46 Fe1 C43 C44 79.8(3)
C45 Fe1 C43 C44 36.2(3)
C40 Fe1 C43 C44 -78.7(7)
C39 Fe1 C43 C44 -92.5(3)
C42 C43 C44 C45 -1.9(5)
Fe1 C43 C44 C45 -58.4(3)
C42 C43 C44 Fe1 56.5(3)
C42 Fe1 C44 C45 82.4(3)
C37 Fe1 C44 C45 136.8(4)
C41 Fe1 C44 C45 -19.2(7)
C38 Fe1 C44 C45 -172.6(2)
C43 Fe1 C44 C45 121.1(4)
C46 Fe1 C44 C45 36.9(2)
C40 Fe1 C44 C45 -80.4(3)
C39 Fe1 C44 C45 -125.9(3)
C42 Fe1 C44 C43 -38.6(3)
C37 Fe1 C44 C43 15.8(5)
C41 Fe1 C44 C43 -140.2(6)
C38 Fe1 C44 C43 66.3(3)
C46 Fe1 C44 C43 -84.2(3)
C45 Fe1 C44 C43 -121.1(4)
C40 Fe1 C44 C43 158.5(3)
C39 Fe1 C44 C43 113.0(3)
C43 C44 C45 C46 -0.1(5)
Fe1 C44 C45 C46 -57.2(3)
C43 C44 C45 Fe1 57.2(3)
C42 Fe1 C45 C44 -82.3(3)
C37 Fe1 C45 C44 -134.5(4)
C41 Fe1 C45 C44 173.8(2)
C38 Fe1 C45 C44 22.0(7)
C43 Fe1 C45 C44 -37.1(2)
C46 Fe1 C45 C44 -121.0(4)
C40 Fe1 C45 C44 127.0(3)
C39 Fe1 C45 C44 81.5(3)
C42 Fe1 C45 C46 38.7(2)
C37 Fe1 C45 C46 -13.6(5)
C41 Fe1 C45 C46 -65.2(3)
C38 Fe1 C45 C46 143.0(5)
C43 Fe1 C45 C46 83.8(3)
C44 Fe1 C45 C46 121.0(4)
C40 Fe1 C45 C46 -112.1(3)
C39 Fe1 C45 C46 -157.5(2)
C44 C45 C46 C42 2.0(5)
Fe1 C45 C46 C42 -56.1(3)
C44 C45 C46 Fe1 58.1(3)
C43 C42 C46 C45 -3.1(4)
N2 C42 C46 C45 178.4(3)
Fe1 C42 C46 C45 59.3(3)
C43 C42 C46 Fe1 -62.4(3)
N2 C42 C46 Fe1 119.1(4)
C42 Fe1 C46 C45 -119.6(4)
C37 Fe1 C46 C45 173.5(2)
C41 Fe1 C46 C45 130.5(3)
C38 Fe1 C46 C45 -159.4(3)
C43 Fe1 C46 C45 -80.4(3)
C44 Fe1 C46 C45 -36.4(2)
C40 Fe1 C46 C45 92.7(3)
C39 Fe1 C46 C45 76.9(6)
C37 Fe1 C46 C42 -66.9(3)
C41 Fe1 C46 C42 -109.9(2)
C38 Fe1 C46 C42 -39.8(4)
C43 Fe1 C46 C42 39.2(2)
C44 Fe1 C46 C42 83.2(3)
C45 Fe1 C46 C42 119.6(4)
C40 Fe1 C46 C42 -147.7(2)
C39 Fe1 C46 C42 -163.5(5)
C6A C1A C2A C3A -0.7(7)
C1A C2A C3A C4A 1.1(7)
C2A C3A C4A C5A -1.2(7)
C3A C4A C5A C6A 0.8(7)
C2A C1A C6A C5A 0.4(7)
C4A C5A C6A C1A -0.5(7)
